data_4108076
loop_
_publ_author_name
'Nicholas A. Piro'
'Christopher C. Cummins'

_publ_contact_author_address
;Department of Chemistry
Massachusetts Institute of Technology
77 Massachusetts Avenue, Room 6-435
Cambridge, MA  02139-4307 (USA)
;
_publ_contact_author_email ccummins@mit.edu
_publ_contact_author_fax 617-258-5700
_publ_contact_author_name 'Christopher C. Cummins'
_publ_contact_author_phone 617-253-5332
_publ_section_title
;
 P2Addition to Terminal Phosphide M\\tbP Triple Bonds: A Rational
 Synthesis of cyclo-P3 Complexes
;
_journal_name_full 'Journal of the American Chemical Society'
_journal_page_first 9524
_journal_page_last 9535
_journal_paper_doi 10.1021/ja802080m
_journal_volume 130
_journal_year 2008
_chemical_formula_sum 'C59 H76 N3 Na Nb O11 P3 W2'
_chemical_formula_weight 1579.74
_chemical_name_common '{Et2ONa}{[W(CO)5]2(cyclo-P3)Nb(N[Np]Ar)3} (C6H6)'
_chemical_name_systematic
;

 ?

;
_space_group_IT_number 2
_symmetry_cell_setting triclinic
_symmetry_space_group_name_Hall '-P 1'
_symmetry_space_group_name_H-M 'P -1'
_atom_sites_solution_hydrogens geom
_atom_sites_solution_primary direct
_atom_sites_solution_secondary difmap
_audit_creation_method SHELXL-97
_cell_angle_alpha 106.235(4)
_cell_angle_beta 91.068(4)
_cell_angle_gamma 94.536(4)
_cell_formula_units_Z 2
_cell_length_a 12.145(3)
_cell_length_b 13.565(3)
_cell_length_c 22.695(6)
_cell_measurement_reflns_used 7638
_cell_measurement_temperature 100(2)
_cell_measurement_theta_max 0.00
_cell_measurement_theta_min 0.00
_cell_volume 3575.3(15)
_computing_cell_refinement 'SAINT 7 (Bruker-AXS, 2005)'
_computing_data_collection 'SMART 5 (Bruker-AXS, 2003)'
_computing_data_reduction 'SAINT 7 (Bruker-AXS, 2005)'
_computing_molecular_graphics 'Bruker SHELXTL'
_computing_publication_material 'Bruker SHELXTL'
_computing_structure_refinement 'SHELXL-97 (Sheldrick, 1997)'
_computing_structure_solution 'SHELXS-97 (Sheldrick, 1990)'
_diffrn_ambient_temperature 100(2)
_diffrn_detector_area_resol_mean 8.3
_diffrn_measured_fraction_theta_full 1.000
_diffrn_measured_fraction_theta_max 1.000
_diffrn_measurement_device_type 'Bruker Smart APEX CCD'
_diffrn_measurement_method 'omega and phi scans'
_diffrn_radiation_monochromator graphite
_diffrn_radiation_source 'fine-focus sealed tube'
_diffrn_radiation_type MoK\a
_diffrn_radiation_wavelength 0.71073
_diffrn_reflns_av_R_equivalents 0.0962
_diffrn_reflns_av_sigmaI/netI 0.0891
_diffrn_reflns_limit_h_max 14
_diffrn_reflns_limit_h_min -14
_diffrn_reflns_limit_k_max 16
_diffrn_reflns_limit_k_min -16
_diffrn_reflns_limit_l_max 28
_diffrn_reflns_limit_l_min -28
_diffrn_reflns_number 62023
_diffrn_reflns_theta_full 26.02
_diffrn_reflns_theta_max 26.02
_diffrn_reflns_theta_min 1.89
_diffrn_standards_decay_% 0
_diffrn_standards_interval_count 0
_diffrn_standards_interval_time 0
_diffrn_standards_number 0
_exptl_absorpt_coefficient_mu 3.491
_exptl_absorpt_correction_T_max 0.9335
_exptl_absorpt_correction_T_min 0.5419
_exptl_absorpt_correction_type multi-scan
_exptl_absorpt_process_details 'SADABS (Sheldrick, 2005)'
_exptl_crystal_colour red-orange
_exptl_crystal_density_diffrn 1.467
_exptl_crystal_description plate
_exptl_crystal_F_000 1568
_exptl_crystal_size_max 0.20
_exptl_crystal_size_mid 0.10
_exptl_crystal_size_min 0.02
_refine_diff_density_max 1.933
_refine_diff_density_min -1.718
_refine_diff_density_rms 0.175
_refine_ls_extinction_method none
_refine_ls_goodness_of_fit_ref 1.033
_refine_ls_hydrogen_treatment constr
_refine_ls_matrix_type full
_refine_ls_number_parameters 935
_refine_ls_number_reflns 14086
_refine_ls_number_restraints 797
_refine_ls_restrained_S_all 1.010
_refine_ls_R_factor_all 0.0970
_refine_ls_R_factor_gt 0.0515
_refine_ls_shift/su_max 0.000
_refine_ls_shift/su_mean 0.000
_refine_ls_structure_factor_coef Fsqd
_refine_ls_weighting_details 'calc w=1/[\s^2^(Fo^2^)+(0.0677P)^2^+2.6066P] where P=(Fo^2^+2Fc^2^)/3'
_refine_ls_weighting_scheme calc
_refine_ls_wR_factor_gt 0.1186
_refine_ls_wR_factor_ref 0.1383
_reflns_number_gt 9270
_reflns_number_total 14086
_reflns_threshold_expression >2sigma(I)
_cod_data_source_file ja802080m-file003.cif
_cod_data_source_block 06215
_cod_original_cell_volume 3575.5(15)
_cod_database_code 4108076

loop_
_symmetry_equiv_pos_as_xyz
'x, y, z'
'-x, -y, -z'

loop_
_atom_site_label
_atom_site_type_symbol
_atom_site_fract_x
_atom_site_fract_y
_atom_site_fract_z
_atom_site_U_iso_or_equiv
_atom_site_adp_type
_atom_site_occupancy
_atom_site_symmetry_multiplicity
_atom_site_calc_flag
_atom_site_refinement_flags
_atom_site_disorder_assembly
_atom_site_disorder_group
W1 W 0.44767(3) 0.33080(3) 0.406785(15) 0.02741(11) Uani 1 1 d . A .
Nb1 Nb 0.24432(5) 0.36460(6) 0.20884(3) 0.01959(16) Uani 1 1 d . A .
P1 P 0.25631(17) 0.48466(17) 0.31856(10) 0.0247(5) Uani 1 1 d . A .
N1 N 0.1219(5) 0.4228(5) 0.1723(3) 0.0241(15) Uani 1 1 d . . .
Na1 Na 0.2443(3) 0.6603(3) 0.43419(16) 0.0500(11) Uani 1 1 d . . .
W2 W 0.00824(3) 0.30760(3) 0.380927(15) 0.02746(11) Uani 1 1 d . B .
P2 P 0.16122(17) 0.33840(17) 0.30758(9) 0.0233(5) Uani 1 1 d . . .
N2 N 0.2371(7) 0.2121(6) 0.1707(3) 0.039(2) Uani 1 1 d . . .
P3 P 0.34070(17) 0.34528(18) 0.31101(10) 0.0257(5) Uani 1 1 d . A .
N3 N 0.3829(5) 0.4405(5) 0.1880(3) 0.0215(14) Uani 1 1 d . . .
C11 C 0.0388(6) 0.3649(6) 0.1282(3) 0.0267(19) Uani 1 1 d D . .
C12 C -0.0342(6) 0.2917(6) 0.1419(4) 0.0267(19) Uani 1 1 d D . .
H12 H -0.0293 0.2798 0.1812 0.032 Uiso 1 1 calc R . .
C13 C -0.1159(7) 0.2344(7) 0.0979(4) 0.037(2) Uani 1 1 d D . .
C131 C -0.1948(8) 0.1554(7) 0.1138(5) 0.051(3) Uani 1 1 d D . .
H13A H -0.2697 0.1779 0.1154 0.076 Uiso 1 1 calc R . .
H13B H -0.1724 0.1478 0.1539 0.076 Uiso 1 1 calc R . .
H13C H -0.1937 0.0891 0.0824 0.076 Uiso 1 1 calc R . .
C14 C -0.1196(7) 0.2527(7) 0.0417(4) 0.038(2) Uani 1 1 d D . .
H14 H -0.1740 0.2138 0.0118 0.045 Uiso 1 1 calc R . .
C15 C -0.0480(7) 0.3251(7) 0.0262(4) 0.037(2) Uani 1 1 d D . .
C151 C -0.0535(9) 0.3429(8) -0.0368(4) 0.053(3) Uani 1 1 d D . .
H15A H 0.0095 0.3902 -0.0406 0.080 Uiso 1 1 calc R . .
H15B H -0.1225 0.3728 -0.0422 0.080 Uiso 1 1 calc R . .
H15C H -0.0511 0.2770 -0.0685 0.080 Uiso 1 1 calc R . .
C16 C 0.0324(6) 0.3803(6) 0.0701(3) 0.0287(19) Uani 1 1 d D . .
H16 H 0.0838 0.4292 0.0603 0.034 Uiso 1 1 calc R . .
C17 C 0.1262(6) 0.5356(6) 0.1847(4) 0.0261(19) Uani 1 1 d D . .
H17A H 0.1353 0.5521 0.1451 0.031 Uiso 1 1 calc R . .
H17B H 0.1933 0.5661 0.2109 0.031 Uiso 1 1 calc R . .
C18 C 0.0258(6) 0.5906(6) 0.2161(4) 0.029(2) Uani 1 1 d D . .
C181 C 0.0618(9) 0.7053(6) 0.2329(5) 0.055(3) Uani 1 1 d D . .
H18A H 0.0020 0.7443 0.2535 0.082 Uiso 1 1 calc R . .
H18B H 0.0787 0.7251 0.1955 0.082 Uiso 1 1 calc R . .
H18C H 0.1278 0.7204 0.2605 0.082 Uiso 1 1 calc R . .
C182 C -0.0751(6) 0.5714(7) 0.1721(4) 0.035(2) Uani 1 1 d D . .
H18D H -0.1016 0.4981 0.1609 0.053 Uiso 1 1 calc R . .
H18E H -0.0548 0.5908 0.1350 0.053 Uiso 1 1 calc R . .
H18F H -0.1337 0.6128 0.1921 0.053 Uiso 1 1 calc R . .
C183 C -0.0027(7) 0.5578(7) 0.2729(4) 0.039(2) Uani 1 1 d D . .
H18G H 0.0587 0.5807 0.3036 0.058 Uiso 1 1 calc R . .
H18H H -0.0158 0.4825 0.2619 0.058 Uiso 1 1 calc R . .
H18I H -0.0695 0.5888 0.2900 0.058 Uiso 1 1 calc R . .
C21 C 0.2760(10) 0.1830(13) 0.1073(5) 0.026(3) Uani 0.711(9) 1 d PDU A 1
C22 C 0.1959(10) 0.1719(11) 0.0607(5) 0.030(3) Uani 0.711(9) 1 d PDU A 1
H22 H 0.1217 0.1844 0.0708 0.036 Uiso 0.711(9) 1 calc PR A 1
C23 C 0.2242(10) 0.1421(10) -0.0014(5) 0.028(3) Uani 0.711(9) 1 d PDU A 1
C231 C 0.1352(11) 0.1259(12) -0.0516(6) 0.046(4) Uani 0.711(9) 1 d PDU A 1
H23A H 0.1695 0.1276 -0.0901 0.069 Uiso 0.711(9) 1 calc PR A 1
H23B H 0.0851 0.1807 -0.0401 0.069 Uiso 0.711(9) 1 calc PR A 1
H23C H 0.0934 0.0589 -0.0572 0.069 Uiso 0.711(9) 1 calc PR A 1
C24 C 0.3330(9) 0.1244(11) -0.0137(5) 0.029(3) Uani 0.711(9) 1 d PDU A 1
H24 H 0.3530 0.1045 -0.0554 0.035 Uiso 0.711(9) 1 calc PR A 1
C25 C 0.4148(9) 0.1341(10) 0.0316(5) 0.032(3) Uani 0.711(9) 1 d PDU A 1
C251 C 0.5350(10) 0.1233(12) 0.0175(7) 0.050(4) Uani 0.711(9) 1 d PDU A 1
H25A H 0.5414 0.0921 -0.0266 0.075 Uiso 0.711(9) 1 calc PR A 1
H25B H 0.5656 0.0792 0.0402 0.075 Uiso 0.711(9) 1 calc PR A 1
H25C H 0.5762 0.1915 0.0298 0.075 Uiso 0.711(9) 1 calc PR A 1
C26 C 0.3837(10) 0.1626(10) 0.0926(5) 0.029(3) Uani 0.711(9) 1 d PDU A 1
H26 H 0.4374 0.1681 0.1246 0.034 Uiso 0.711(9) 1 calc PR A 1
C27 C 0.2606(10) 0.1299(9) 0.2017(6) 0.037(3) Uani 0.711(9) 1 d PDU A 1
H27A H 0.2585 0.1597 0.2467 0.044 Uiso 0.711(9) 1 calc PR A 1
H27B H 0.3362 0.1096 0.1923 0.044 Uiso 0.711(9) 1 calc PR A 1
C28 C 0.1789(10) 0.0329(9) 0.1820(6) 0.039(3) Uani 0.711(9) 1 d PDU A 1
C281 C 0.0614(9) 0.0644(10) 0.1868(6) 0.045(3) Uani 0.711(9) 1 d PDU A 1
H28A H 0.0096 0.0033 0.1824 0.068 Uiso 0.711(9) 1 calc PR A 1
H28B H 0.0452 0.0962 0.1542 0.068 Uiso 0.711(9) 1 calc PR A 1
H28C H 0.0535 0.1139 0.2269 0.068 Uiso 0.711(9) 1 calc PR A 1
C282 C 0.1998(14) -0.0290(17) 0.2281(11) 0.046(4) Uani 0.711(9) 1 d PDU A 1
H28D H 0.1925 0.0148 0.2700 0.069 Uiso 0.711(9) 1 calc PR A 1
H28E H 0.2746 -0.0518 0.2238 0.069 Uiso 0.711(9) 1 calc PR A 1
H28F H 0.1457 -0.0892 0.2199 0.069 Uiso 0.711(9) 1 calc PR A 1
C283 C 0.196(2) -0.038(2) 0.1171(9) 0.059(5) Uani 0.711(9) 1 d PDU A 1
H28G H 0.2728 -0.0555 0.1141 0.088 Uiso 0.711(9) 1 calc PR A 1
H28H H 0.1790 -0.0028 0.0863 0.088 Uiso 0.711(9) 1 calc PR A 1
H28I H 0.1465 -0.1017 0.1098 0.088 Uiso 0.711(9) 1 calc PR A 1
C61 C 0.239(2) 0.187(4) 0.1060(11) 0.031(5) Uani 0.289(9) 1 d PDU A 2
C62 C 0.347(2) 0.184(3) 0.0874(11) 0.033(5) Uani 0.289(9) 1 d PDU A 2
H62 H 0.4063 0.2003 0.1171 0.039 Uiso 0.289(9) 1 calc PR A 2
C63 C 0.3678(19) 0.157(3) 0.0240(12) 0.040(5) Uani 0.289(9) 1 d PDU A 2
C631 C 0.485(2) 0.168(4) 0.0037(17) 0.071(10) Uani 0.289(9) 1 d PDU A 2
H63A H 0.4837 0.1786 -0.0373 0.107 Uiso 0.289(9) 1 calc PR A 2
H63B H 0.5213 0.1055 0.0024 0.107 Uiso 0.289(9) 1 calc PR A 2
H63C H 0.5261 0.2275 0.0328 0.107 Uiso 0.289(9) 1 calc PR A 2
C64 C 0.2785(19) 0.126(3) -0.0169(11) 0.033(5) Uani 0.289(9) 1 d PDU A 2
H64 H 0.2921 0.1073 -0.0595 0.039 Uiso 0.289(9) 1 calc PR A 2
C65 C 0.1702(19) 0.120(3) 0.0002(11) 0.035(5) Uani 0.289(9) 1 d PDU A 2
C651 C 0.072(2) 0.087(3) -0.0446(13) 0.042(8) Uani 0.289(9) 1 d PDU A 2
H65A H 0.0962 0.0773 -0.0866 0.062 Uiso 0.289(9) 1 calc PR A 2
H65B H 0.0195 0.1405 -0.0354 0.062 Uiso 0.289(9) 1 calc PR A 2
H65C H 0.0348 0.0222 -0.0409 0.062 Uiso 0.289(9) 1 calc PR A 2
C66 C 0.152(2) 0.151(3) 0.0629(11) 0.034(5) Uani 0.289(9) 1 d PDU A 2
H66 H 0.0782 0.1463 0.0763 0.040 Uiso 0.289(9) 1 calc PR A 2
C67 C 0.160(2) 0.1261(19) 0.1887(13) 0.038(5) Uani 0.289(9) 1 d PDU A 2
H67A H 0.1344 0.1538 0.2308 0.045 Uiso 0.289(9) 1 calc PR A 2
H67B H 0.0945 0.1052 0.1601 0.045 Uiso 0.289(9) 1 calc PR A 2
C68 C 0.226(2) 0.0317(19) 0.1856(14) 0.042(5) Uani 0.289(9) 1 d PDU A 2
C681 C 0.166(3) -0.025(4) 0.226(3) 0.051(8) Uani 0.289(9) 1 d PDU A 2
H68A H 0.2073 -0.0829 0.2294 0.077 Uiso 0.289(9) 1 calc PR A 2
H68B H 0.0916 -0.0519 0.2084 0.077 Uiso 0.289(9) 1 calc PR A 2
H68C H 0.1599 0.0220 0.2673 0.077 Uiso 0.289(9) 1 calc PR A 2
C682 C 0.226(4) -0.039(4) 0.120(2) 0.046(9) Uani 0.289(9) 1 d PDU A 2
H68D H 0.2093 -0.1112 0.1201 0.068 Uiso 0.289(9) 1 calc PR A 2
H68E H 0.2982 -0.0314 0.1028 0.068 Uiso 0.289(9) 1 calc PR A 2
H68F H 0.1689 -0.0211 0.0943 0.068 Uiso 0.289(9) 1 calc PR A 2
C683 C 0.3460(19) 0.062(2) 0.2088(14) 0.042(7) Uani 0.289(9) 1 d PDU A 2
H68G H 0.3484 0.1056 0.2513 0.064 Uiso 0.289(9) 1 calc PR A 2
H68H H 0.3841 0.0990 0.1829 0.064 Uiso 0.289(9) 1 calc PR A 2
H68I H 0.3827 -0.0009 0.2073 0.064 Uiso 0.289(9) 1 calc PR A 2
C31 C 0.3692(6) 0.4820(6) 0.1364(4) 0.029(2) Uani 1 1 d D A .
C32 C 0.3442(7) 0.4182(6) 0.0777(3) 0.031(2) Uani 1 1 d D . .
H32 H 0.3365 0.3457 0.0711 0.037 Uiso 1 1 calc R A .
C33 C 0.3301(8) 0.4582(7) 0.0276(4) 0.038(2) Uani 1 1 d D A .
C331 C 0.3072(12) 0.3866(9) -0.0364(4) 0.078(4) Uani 1 1 d D . .
H33A H 0.2577 0.4173 -0.0595 0.117 Uiso 1 1 calc R A .
H33B H 0.2723 0.3204 -0.0339 0.117 Uiso 1 1 calc R . .
H33C H 0.3769 0.3757 -0.0574 0.117 Uiso 1 1 calc R . .
C34 C 0.3410(8) 0.5616(7) 0.0364(4) 0.048(3) Uani 1 1 d D . .
H34 H 0.3330 0.5885 0.0022 0.058 Uiso 1 1 calc R A .
C35 C 0.3638(10) 0.6286(7) 0.0946(5) 0.059(3) Uani 1 1 d D A .
C351 C 0.3666(17) 0.7419(8) 0.1041(6) 0.129(8) Uani 1 1 d D . .
H35A H 0.4407 0.7685 0.0964 0.193 Uiso 1 1 calc R A .
H35B H 0.3485 0.7755 0.1465 0.193 Uiso 1 1 calc R . .
H35C H 0.3125 0.7563 0.0757 0.193 Uiso 1 1 calc R . .
C36 C 0.3782(8) 0.5876(7) 0.1438(4) 0.044(2) Uani 1 1 d D . .
H36 H 0.3948 0.6333 0.1836 0.053 Uiso 1 1 calc R A .
C37 C 0.4840(6) 0.4847(7) 0.2266(4) 0.031(2) Uani 1 1 d D A .
H37A H 0.4692 0.4846 0.2694 0.037 Uiso 1 1 calc R . .
H37B H 0.4984 0.5575 0.2265 0.037 Uiso 1 1 calc R . .
C38 C 0.5902(6) 0.4299(7) 0.2078(4) 0.041(3) Uani 1 1 d D . .
C381 C 0.6836(7) 0.4997(9) 0.2479(4) 0.057(3) Uani 1 1 d D A .
H38A H 0.6647 0.5148 0.2911 0.086 Uiso 1 1 calc R . .
H38B H 0.6941 0.5642 0.2364 0.086 Uiso 1 1 calc R . .
H38C H 0.7520 0.4650 0.2419 0.086 Uiso 1 1 calc R . .
C382 C 0.5800(8) 0.3252(8) 0.2194(5) 0.052(3) Uani 1 1 d D A .
H38D H 0.5116 0.2863 0.1993 0.078 Uiso 1 1 calc R . .
H38E H 0.5785 0.3339 0.2637 0.078 Uiso 1 1 calc R . .
H38F H 0.6435 0.2877 0.2028 0.078 Uiso 1 1 calc R . .
C383 C 0.6126(7) 0.4189(9) 0.1402(4) 0.050(3) Uani 1 1 d D A .
H38G H 0.6829 0.3885 0.1302 0.076 Uiso 1 1 calc R . .
H38H H 0.6167 0.4870 0.1329 0.076 Uiso 1 1 calc R . .
H38I H 0.5527 0.3742 0.1141 0.076 Uiso 1 1 calc R . .
O41 O 0.5726(5) 0.3162(5) 0.5257(3) 0.0388(16) Uani 1 1 d . . .
C41 C 0.5247(7) 0.3202(7) 0.4810(4) 0.032(2) Uani 1 1 d . . .
O42 O 0.2815(5) 0.4912(5) 0.4749(3) 0.0392(16) Uani 1 1 d . B .
C42 C 0.3405(7) 0.4305(7) 0.4527(4) 0.033(2) Uani 1 1 d . . .
O43 O 0.2842(6) 0.1313(6) 0.3972(3) 0.0533(19) Uani 1 1 d . B .
C43 C 0.3421(8) 0.2046(7) 0.4020(4) 0.034(2) Uani 1 1 d . . .
O44 O 0.6227(7) 0.1894(7) 0.3318(4) 0.068(2) Uani 1 1 d . B .
C44 C 0.5572(9) 0.2399(8) 0.3576(4) 0.047(3) Uani 1 1 d . . .
O45 O 0.6071(6) 0.5269(6) 0.4025(3) 0.0485(18) Uani 1 1 d . B .
C45 C 0.5502(7) 0.4570(8) 0.4042(4) 0.034(2) Uani 1 1 d . . .
O51 O -0.1922(5) 0.2920(5) 0.4631(3) 0.0414(16) Uani 1 1 d . . .
C51 C -0.1149(8) 0.2981(8) 0.4329(4) 0.041(2) Uani 1 1 d . . .
O52 O 0.1531(5) 0.2970(6) 0.4972(3) 0.053(2) Uani 1 1 d . B .
C52 C 0.1061(8) 0.3034(8) 0.4546(5) 0.041(2) Uani 1 1 d . . .
O53 O 0.0370(6) 0.5507(6) 0.4310(3) 0.0458(17) Uani 1 1 d . B .
C53 C 0.0217(7) 0.4625(8) 0.4122(4) 0.036(2) Uani 1 1 d . . .
C54 C -0.1025(8) 0.3031(9) 0.3128(5) 0.048(3) Uani 1 1 d . . .
O54 O -0.1702(6) 0.2947(7) 0.2746(3) 0.066(2) Uani 1 1 d . B .
O55 O 0.0064(7) 0.0628(6) 0.3419(4) 0.078(3) Uani 1 1 d . B .
C55 C 0.0088(9) 0.1514(9) 0.3544(5) 0.052(3) Uani 1 1 d . . .
C1T C 0.4082(18) 0.7591(15) 0.3337(9) 0.086(5) Uani 0.646(9) 1 d PDU B 1
H1T1 H 0.4700 0.7836 0.3128 0.130 Uiso 0.646(9) 1 calc PR B 1
H1T2 H 0.3650 0.7011 0.3046 0.130 Uiso 0.646(9) 1 calc PR B 1
H1T3 H 0.4370 0.7365 0.3680 0.130 Uiso 0.646(9) 1 calc PR B 1
C2T C 0.3280(17) 0.8539(15) 0.3603(11) 0.086(4) Uani 0.646(9) 1 d PDU B 1
H2T1 H 0.3678 0.9129 0.3913 0.104 Uiso 0.646(9) 1 calc PR B 1
H2T2 H 0.2961 0.8781 0.3269 0.104 Uiso 0.646(9) 1 calc PR B 1
O1T O 0.2369(11) 0.7948(11) 0.3900(7) 0.086(3) Uani 0.646(9) 1 d PDU B 1
C3T C 0.1553(17) 0.8838(15) 0.4079(11) 0.089(4) Uani 0.646(9) 1 d PDU B 1
H3T1 H 0.1292 0.9043 0.3718 0.107 Uiso 0.646(9) 1 calc PR B 1
H3T2 H 0.1881 0.9452 0.4400 0.107 Uiso 0.646(9) 1 calc PR B 1
C4T C 0.0589(18) 0.8182(18) 0.4338(11) 0.091(5) Uani 0.646(9) 1 d PDU B 1
H4T1 H -0.0016 0.8615 0.4482 0.136 Uiso 0.646(9) 1 calc PR B 1
H4T2 H 0.0897 0.7965 0.4679 0.136 Uiso 0.646(9) 1 calc PR B 1
H4T3 H 0.0307 0.7573 0.4008 0.136 Uiso 0.646(9) 1 calc PR B 1
C1TA C 0.330(3) 0.787(3) 0.3689(19) 0.088(4) Uani 0.354(9) 1 d PDU B 2
H1T4 H 0.3845 0.8221 0.3482 0.132 Uiso 0.354(9) 1 calc PR B 2
H1T5 H 0.3007 0.7217 0.3404 0.132 Uiso 0.354(9) 1 calc PR B 2
H1T6 H 0.3662 0.7745 0.4047 0.132 Uiso 0.354(9) 1 calc PR B 2
C2TA C 0.228(3) 0.862(3) 0.391(2) 0.090(4) Uani 0.354(9) 1 d PDU B 2
H2T3 H 0.2530 0.9264 0.4232 0.108 Uiso 0.354(9) 1 calc PR B 2
H2T4 H 0.1896 0.8772 0.3567 0.108 Uiso 0.354(9) 1 calc PR B 2
O1TA O 0.156(2) 0.7837(19) 0.4183(12) 0.089(4) Uani 0.354(9) 1 d PDU B 2
C3TA C 0.037(2) 0.817(3) 0.4130(18) 0.090(5) Uani 0.354(9) 1 d PDU B 2
H3T3 H -0.0207 0.7625 0.4146 0.108 Uiso 0.354(9) 1 calc PR B 2
H3T4 H 0.0251 0.8395 0.3756 0.108 Uiso 0.354(9) 1 calc PR B 2
C4TA C 0.046(4) 0.914(3) 0.4760(17) 0.105(8) Uani 0.354(9) 1 d PDU B 2
H4T4 H -0.0254 0.9431 0.4829 0.157 Uiso 0.354(9) 1 calc PR B 2
H4T5 H 0.1022 0.9678 0.4716 0.157 Uiso 0.354(9) 1 calc PR B 2
H4T6 H 0.0677 0.8902 0.5111 0.157 Uiso 0.354(9) 1 calc PR B 2
C1S C 0.8098(9) -0.0957(11) 0.2247(7) 0.063(4) Uani 0.50 1 d PGU . .
H1S H 0.8845 -0.1006 0.2359 0.075 Uiso 0.50 1 calc PR . .
C2S C 0.7383(11) -0.1845(8) 0.2034(7) 0.056(4) Uani 0.50 1 d PGU . .
H2S H 0.7641 -0.2500 0.2000 0.068 Uiso 0.50 1 calc PR . .
C3S C 0.6290(10) -0.1773(7) 0.1870(6) 0.047(3) Uani 0.50 1 d PGU . .
H3S H 0.5801 -0.2380 0.1724 0.056 Uiso 0.50 1 calc PR . .
C4S C 0.5912(8) -0.0814(9) 0.1919(6) 0.043(3) Uani 0.50 1 d PGU . .
H4S H 0.5165 -0.0765 0.1807 0.051 Uiso 0.50 1 calc PR . .
C5S C 0.6627(11) 0.0074(7) 0.2132(6) 0.044(3) Uani 0.50 1 d PGU . .
H5S H 0.6368 0.0730 0.2166 0.052 Uiso 0.50 1 calc PR . .
C6S C 0.7720(10) 0.0003(8) 0.2296(6) 0.056(4) Uani 0.50 1 d PGU . .
H6S H 0.8208 0.0609 0.2442 0.067 Uiso 0.50 1 calc PR . .
C1R C 0.2481(16) 0.0963(16) 0.6310(8) 0.106(6) Uani 0.50 1 d PGU . .
H1R H 0.2017 0.1035 0.6649 0.127 Uiso 0.50 1 calc PR . .
C2R C 0.2939(17) 0.0037(13) 0.6060(9) 0.106(6) Uani 0.50 1 d PGU . .
H2R H 0.2789 -0.0523 0.6229 0.127 Uiso 0.50 1 calc PR . .
C3R C 0.3616(17) -0.0069(12) 0.5563(9) 0.107(6) Uani 0.50 1 d PGU . .
H3R H 0.3930 -0.0701 0.5393 0.129 Uiso 0.50 1 calc PR . .
C4R C 0.3836(15) 0.0752(16) 0.5316(7) 0.100(6) Uani 0.50 1 d PGU . .
H4R H 0.4299 0.0679 0.4977 0.120 Uiso 0.50 1 calc PR . .
C5R C 0.3378(16) 0.1677(13) 0.5565(8) 0.094(5) Uani 0.50 1 d PGU . .
H5R H 0.3528 0.2238 0.5396 0.112 Uiso 0.50 1 calc PR . .
C6R C 0.2700(16) 0.1783(12) 0.6062(8) 0.099(6) Uani 0.50 1 d PGU . .
H6R H 0.2387 0.2416 0.6233 0.119 Uiso 0.50 1 calc PR . .

loop_
_atom_site_aniso_label
_atom_site_aniso_U_11
_atom_site_aniso_U_22
_atom_site_aniso_U_33
_atom_site_aniso_U_23
_atom_site_aniso_U_13
_atom_site_aniso_U_12
W1 0.01740(18) 0.0443(2) 0.02303(19) 0.01303(16) -0.00321(14) 0.00580(15)
Nb1 0.0136(3) 0.0269(4) 0.0191(4) 0.0077(3) -0.0024(3) 0.0024(3)
P1 0.0185(11) 0.0317(13) 0.0235(11) 0.0078(9) -0.0029(8) 0.0007(9)
N1 0.020(4) 0.028(4) 0.027(4) 0.012(3) -0.006(3) 0.001(3)
Na1 0.030(2) 0.082(3) 0.030(2) 0.0004(19) -0.0032(16) 0.012(2)
W2 0.01892(18) 0.0389(2) 0.02476(19) 0.00997(16) 0.00100(14) 0.00013(15)
P2 0.0161(10) 0.0340(13) 0.0212(11) 0.0103(9) -0.0028(8) 0.0015(9)
N2 0.068(6) 0.031(4) 0.018(4) 0.005(3) 0.010(4) 0.006(4)
P3 0.0164(11) 0.0389(13) 0.0224(11) 0.0097(10) -0.0036(8) 0.0038(9)
N3 0.016(3) 0.029(4) 0.022(3) 0.012(3) 0.004(3) 0.001(3)
C11 0.012(4) 0.042(5) 0.030(5) 0.016(4) -0.003(3) 0.004(4)
C12 0.018(4) 0.034(5) 0.034(5) 0.016(4) 0.006(4) 0.013(4)
C13 0.023(5) 0.035(5) 0.050(6) 0.006(5) -0.001(4) 0.008(4)
C131 0.027(5) 0.047(6) 0.078(8) 0.016(6) 0.005(5) 0.003(5)
C14 0.029(5) 0.043(6) 0.040(5) 0.011(5) -0.018(4) 0.008(4)
C15 0.033(5) 0.043(6) 0.039(5) 0.016(5) -0.010(4) 0.010(4)
C151 0.062(7) 0.062(7) 0.035(6) 0.010(5) -0.011(5) 0.023(6)
C16 0.022(4) 0.036(5) 0.033(5) 0.017(4) -0.004(4) 0.006(4)
C17 0.019(4) 0.033(5) 0.025(4) 0.004(4) -0.003(3) 0.005(4)
C18 0.021(4) 0.028(5) 0.041(5) 0.011(4) -0.004(4) 0.012(4)
C181 0.053(7) 0.033(6) 0.073(8) 0.004(5) -0.007(6) 0.008(5)
C182 0.021(5) 0.051(6) 0.038(5) 0.017(5) 0.001(4) 0.015(4)
C183 0.024(5) 0.054(6) 0.040(5) 0.011(5) 0.003(4) 0.020(4)
C21 0.032(7) 0.022(5) 0.028(5) 0.010(4) 0.005(4) 0.014(6)
C22 0.024(6) 0.035(7) 0.030(5) 0.005(5) 0.008(5) 0.014(6)
C23 0.025(6) 0.035(6) 0.027(5) 0.009(5) 0.003(5) 0.012(6)
C231 0.031(7) 0.064(10) 0.041(7) 0.008(7) -0.003(6) 0.017(7)
C24 0.032(6) 0.033(6) 0.027(5) 0.013(5) 0.008(5) 0.015(6)
C25 0.021(6) 0.036(6) 0.037(5) 0.006(5) 0.004(4) 0.011(5)
C251 0.027(6) 0.064(10) 0.055(9) 0.006(8) 0.014(6) 0.014(7)
C26 0.027(6) 0.030(7) 0.031(5) 0.010(5) 0.002(5) 0.011(5)
C27 0.030(6) 0.041(6) 0.040(6) 0.012(5) -0.006(5) 0.003(5)
C28 0.045(7) 0.031(6) 0.043(6) 0.013(5) 0.007(6) 0.002(5)
C281 0.031(6) 0.047(8) 0.055(8) 0.014(7) -0.010(6) -0.011(5)
C282 0.054(10) 0.035(8) 0.050(8) 0.015(7) 0.006(9) 0.003(8)
C283 0.090(14) 0.034(9) 0.048(7) 0.002(6) -0.004(9) 0.012(9)
C61 0.029(10) 0.033(9) 0.033(8) 0.007(9) 0.006(7) 0.014(10)
C62 0.030(9) 0.034(9) 0.035(7) 0.008(8) -0.001(7) 0.011(9)
C63 0.033(8) 0.043(9) 0.038(7) 0.002(8) 0.006(7) 0.004(9)
C631 0.040(11) 0.09(2) 0.063(17) -0.017(17) 0.018(12) -0.005(17)
C64 0.033(9) 0.034(9) 0.030(8) 0.008(8) 0.009(8) 0.000(11)
C65 0.030(8) 0.041(9) 0.034(7) 0.006(8) 0.007(8) 0.011(9)
C651 0.034(12) 0.041(18) 0.041(13) 0.000(14) 0.002(12) -0.005(15)
C66 0.028(10) 0.040(11) 0.033(8) 0.007(9) 0.011(8) 0.008(11)
C67 0.033(10) 0.028(9) 0.050(10) 0.008(8) 0.006(9) -0.002(8)
C68 0.042(10) 0.033(9) 0.046(9) 0.006(7) -0.001(9) 0.000(8)
C681 0.058(18) 0.028(15) 0.069(15) 0.014(13) 0.011(16) 0.009(15)
C682 0.060(19) 0.017(14) 0.051(11) -0.001(11) -0.010(12) -0.008(14)
C683 0.052(11) 0.043(16) 0.040(15) 0.028(12) -0.024(12) 0.001(11)
C31 0.012(4) 0.042(6) 0.039(5) 0.021(4) 0.008(4) 0.003(4)
C32 0.030(5) 0.036(5) 0.028(5) 0.013(4) -0.005(4) -0.002(4)
C33 0.038(6) 0.046(6) 0.036(5) 0.024(5) 0.004(4) 0.005(5)
C331 0.120(12) 0.073(9) 0.043(7) 0.027(6) -0.019(7) -0.009(8)
C34 0.047(6) 0.065(8) 0.039(6) 0.024(5) 0.003(5) 0.010(5)
C35 0.067(8) 0.053(7) 0.065(8) 0.028(6) 0.009(6) 0.009(6)
C351 0.28(2) 0.033(8) 0.078(11) 0.023(7) -0.022(13) 0.006(11)
C36 0.056(7) 0.046(6) 0.030(5) 0.013(5) 0.009(5) 0.003(5)
C37 0.014(4) 0.050(6) 0.023(4) 0.002(4) -0.002(3) -0.005(4)
C38 0.011(4) 0.081(8) 0.026(5) 0.013(5) 0.001(4) -0.004(4)
C381 0.024(5) 0.101(10) 0.046(6) 0.023(6) 0.001(5) -0.004(6)
C382 0.028(5) 0.090(9) 0.045(6) 0.026(6) 0.002(5) 0.020(5)
C383 0.020(5) 0.090(9) 0.044(6) 0.019(6) 0.003(4) 0.013(5)
O41 0.025(3) 0.069(5) 0.028(3) 0.027(3) -0.011(3) -0.003(3)
C41 0.021(5) 0.044(6) 0.032(5) 0.010(4) 0.004(4) 0.005(4)
O42 0.026(3) 0.049(4) 0.033(4) -0.004(3) -0.004(3) 0.007(3)
C42 0.028(5) 0.046(6) 0.023(5) 0.011(4) -0.005(4) 0.000(4)
O43 0.048(5) 0.053(5) 0.061(5) 0.020(4) -0.002(4) 0.005(4)
C43 0.037(5) 0.039(6) 0.026(5) 0.007(4) -0.002(4) 0.006(5)
O44 0.073(6) 0.091(6) 0.055(5) 0.032(5) 0.029(4) 0.045(5)
C44 0.057(7) 0.065(7) 0.024(5) 0.016(5) 0.007(5) 0.023(6)
O45 0.046(4) 0.060(5) 0.038(4) 0.015(4) 0.000(3) -0.009(4)
C45 0.027(5) 0.052(6) 0.021(4) 0.011(4) -0.005(4) 0.000(5)
O51 0.026(3) 0.060(5) 0.036(4) 0.010(3) 0.012(3) 0.002(3)
C51 0.042(6) 0.052(6) 0.024(5) 0.006(4) -0.001(4) 0.002(5)
O52 0.030(4) 0.102(6) 0.041(4) 0.043(4) -0.001(3) 0.007(4)
C52 0.030(5) 0.052(6) 0.044(6) 0.018(5) 0.014(5) 0.003(5)
O53 0.050(5) 0.046(4) 0.044(4) 0.015(4) 0.011(3) 0.006(4)
C53 0.022(5) 0.056(7) 0.033(5) 0.015(5) 0.003(4) 0.008(5)
C54 0.031(6) 0.078(8) 0.041(6) 0.029(6) 0.001(5) 0.001(5)
O54 0.026(4) 0.126(7) 0.053(5) 0.039(5) -0.012(3) -0.009(4)
O55 0.077(6) 0.045(5) 0.109(7) 0.019(5) 0.035(5) -0.005(5)
C55 0.043(6) 0.055(7) 0.057(7) 0.015(6) 0.022(5) 0.003(6)
C1T 0.101(11) 0.086(11) 0.059(10) -0.003(9) 0.009(8) 0.014(9)
C2T 0.088(8) 0.092(8) 0.078(8) 0.020(7) 0.009(6) 0.017(7)
O1T 0.092(8) 0.088(7) 0.082(7) 0.024(6) 0.008(5) 0.020(6)
C3T 0.090(8) 0.092(8) 0.088(8) 0.025(7) 0.015(6) 0.023(6)
C4T 0.103(10) 0.087(10) 0.089(11) 0.031(9) 0.023(8) 0.028(8)
C1TA 0.091(8) 0.093(9) 0.078(8) 0.018(8) 0.008(7) 0.018(8)
C2TA 0.092(8) 0.093(8) 0.084(8) 0.022(7) 0.010(6) 0.018(7)
O1TA 0.091(8) 0.090(8) 0.087(8) 0.026(7) 0.011(6) 0.019(7)
C3TA 0.094(8) 0.092(9) 0.087(10) 0.028(8) 0.016(8) 0.023(8)
C4TA 0.113(15) 0.105(14) 0.094(14) 0.019(10) 0.035(13) 0.023(11)
C1S 0.061(7) 0.047(7) 0.072(8) 0.006(7) 0.012(7) -0.005(6)
C2S 0.064(8) 0.034(6) 0.069(8) 0.011(7) 0.012(7) 0.003(6)
C3S 0.061(7) 0.030(6) 0.045(8) 0.004(6) 0.012(7) -0.002(6)
C4S 0.062(7) 0.030(6) 0.034(7) 0.008(6) 0.016(6) -0.001(5)
C5S 0.071(8) 0.031(6) 0.029(7) 0.010(6) 0.019(7) -0.007(6)
C6S 0.072(7) 0.038(6) 0.053(8) 0.013(7) 0.012(7) -0.016(6)
C1R 0.130(14) 0.108(11) 0.100(12) 0.074(10) -0.028(9) -0.025(10)
C2R 0.135(14) 0.104(11) 0.103(12) 0.079(10) -0.032(10) -0.022(10)
C3R 0.129(14) 0.103(11) 0.103(12) 0.065(10) -0.034(10) -0.028(10)
C4R 0.117(13) 0.106(11) 0.089(11) 0.065(10) -0.042(9) -0.035(10)
C5R 0.108(13) 0.102(11) 0.086(11) 0.068(10) -0.047(9) -0.038(10)
C6R 0.118(13) 0.101(11) 0.096(11) 0.069(10) -0.038(9) -0.031(10)

loop_
_atom_type_symbol
_atom_type_description
_atom_type_scat_dispersion_real
_atom_type_scat_dispersion_imag
_atom_type_scat_source
C C 0.0033 0.0016 'International Tables Vol C Tables 4.2.6.8 and 6.1.1.4'
H H 0.0000 0.0000 'International Tables Vol C Tables 4.2.6.8 and 6.1.1.4'
N N 0.0061 0.0033 'International Tables Vol C Tables 4.2.6.8 and 6.1.1.4'
O O 0.0106 0.0060 'International Tables Vol C Tables 4.2.6.8 and 6.1.1.4'
Na Na 0.0362 0.0249 'International Tables Vol C Tables 4.2.6.8 and 6.1.1.4'
P P 0.1023 0.0942 'International Tables Vol C Tables 4.2.6.8 and 6.1.1.4'
Nb Nb -2.0727 0.6215 'International Tables Vol C Tables 4.2.6.8 and 6.1.1.4'
W W -0.8490 6.8722 'International Tables Vol C Tables 4.2.6.8 and 6.1.1.4'

loop_
_geom_angle_atom_site_label_1
_geom_angle_atom_site_label_2
_geom_angle_atom_site_label_3
_geom_angle
_geom_angle_site_symmetry_1
_geom_angle_site_symmetry_3
C41 W1 C44 87.6(4) . .
C41 W1 C43 92.6(4) . .
C44 W1 C43 90.2(4) . .
C41 W1 C42 95.0(3) . .
C44 W1 C42 175.5(4) . .
C43 W1 C42 93.3(4) . .
C41 W1 C45 92.0(3) . .
C44 W1 C45 88.7(4) . .
C43 W1 C45 175.2(3) . .
C42 W1 C45 87.6(4) . .
C41 W1 P3 178.2(2) . .
C44 W1 P3 93.9(3) . .
C43 W1 P3 86.5(2) . .
C42 W1 P3 83.5(2) . .
C45 W1 P3 89.0(2) . .
N2 Nb1 N1 109.4(3) . .
N2 Nb1 N3 112.9(3) . .
N1 Nb1 N3 103.1(3) . .
N2 Nb1 P1 135.6(2) . .
N1 Nb1 P1 100.2(2) . .
N3 Nb1 P1 90.68(19) . .
N2 Nb1 P2 91.0(2) . .
N1 Nb1 P2 102.8(2) . .
N3 Nb1 P2 135.88(18) . .
P1 Nb1 P2 49.82(7) . .
N2 Nb1 P3 90.8(2) . .
N1 Nb1 P3 146.6(2) . .
N3 Nb1 P3 92.33(18) . .
P1 Nb1 P3 49.45(7) . .
P2 Nb1 P3 48.96(7) . .
P2 P1 P3 59.92(10) . .
P2 P1 Nb1 65.48(8) . .
P3 P1 Nb1 67.76(8) . .
P2 P1 Na1 120.68(13) . .
P3 P1 Na1 125.76(12) . .
Nb1 P1 Na1 166.40(12) . .
C11 N1 C17 115.7(6) . .
C11 N1 Nb1 125.9(5) . .
C17 N1 Nb1 117.8(5) . .
O1TA Na1 O1T 30.9(6) . .
O1TA Na1 O51 89.2(7) . 2_566
O1T Na1 O51 111.7(4) . 2_566
O1TA Na1 O41 123.4(7) . 2_666
O1T Na1 O41 102.5(4) . 2_666
O51 Na1 O41 86.2(2) 2_566 2_666
O1TA Na1 O42 158.0(7) . .
O1T Na1 O42 170.8(4) . .
O51 Na1 O42 76.0(2) 2_566 .
O41 Na1 O42 72.4(2) 2_666 .
O1TA Na1 O53 87.1(7) . .
O1T Na1 O53 112.4(4) . .
O51 Na1 O53 75.9(2) 2_566 .
O41 Na1 O53 144.5(3) 2_666 .
O42 Na1 O53 73.7(2) . .
O1TA Na1 P1 112.3(7) . .
O1T Na1 P1 99.0(4) . .
O51 Na1 P1 145.8(2) 2_566 .
O41 Na1 P1 101.9(2) 2_666 .
C1TA Na1 P1 86.9(9) . .
O42 Na1 P1 74.97(16) . .
O53 Na1 P1 78.82(18) . .
C51 W2 C53 91.2(4) . .
C51 W2 C54 88.2(4) . .
C53 W2 C54 93.9(4) . .
C51 W2 C55 90.5(4) . .
C53 W2 C55 174.2(4) . .
C54 W2 C55 91.6(5) . .
C51 W2 C52 85.5(4) . .
C53 W2 C52 89.0(4) . .
C54 W2 C52 173.2(4) . .
C55 W2 C52 85.7(4) . .
C51 W2 P2 172.9(3) . .
C53 W2 P2 83.8(3) . .
C54 W2 P2 87.1(3) . .
C55 W2 P2 94.9(3) . .
C52 W2 P2 99.4(3) . .
P1 P2 P3 60.58(10) . .
P1 P2 Nb1 64.70(8) . .
P3 P2 Nb1 67.64(8) . .
P1 P2 W2 124.01(11) . .
P3 P2 W2 134.59(10) . .
Nb1 P2 W2 157.64(9) . .
C21 N2 C27 109.7(9) . .
C61 N2 C67 108.8(18) . .
C61 N2 Nb1 111.4(19) . .
C21 N2 Nb1 113.4(8) . .
C27 N2 Nb1 127.7(6) . .
C67 N2 Nb1 127.3(10) . .
P2 P3 P1 59.49(10) . .
P2 P3 W1 120.80(11) . .
P1 P3 W1 117.99(11) . .
P2 P3 Nb1 63.40(7) . .
P1 P3 Nb1 62.78(8) . .
W1 P3 Nb1 175.72(9) . .
C31 N3 C37 113.5(6) . .
C31 N3 Nb1 114.9(5) . .
C37 N3 Nb1 129.2(5) . .
C12 C11 C16 119.4(7) . .
C12 C11 N1 120.7(7) . .
C16 C11 N1 119.9(7) . .
C11 C12 C13 120.4(7) . .
C14 C13 C12 118.1(7) . .
C14 C13 C131 122.2(8) . .
C12 C13 C131 119.6(8) . .
C13 C14 C15 123.2(8) . .
C14 C15 C16 117.8(7) . .
C14 C15 C151 121.9(8) . .
C16 C15 C151 120.4(8) . .
C15 C16 C11 121.2(7) . .
N1 C17 C18 117.6(6) . .
C183 C18 C181 110.8(7) . .
C183 C18 C182 110.4(7) . .
C181 C18 C182 107.1(7) . .
C183 C18 C17 110.9(6) . .
C181 C18 C17 105.6(7) . .
C182 C18 C17 111.9(7) . .
C26 C21 C22 119.9(10) . .
C26 C21 N2 124.1(10) . .
C22 C21 N2 116.0(9) . .
C21 C22 C23 120.3(10) . .
C24 C23 C22 117.6(9) . .
C24 C23 C231 122.6(10) . .
C22 C23 C231 119.7(10) . .
C23 C24 C25 123.6(10) . .
C24 C25 C26 117.4(9) . .
C24 C25 C251 122.7(10) . .
C26 C25 C251 119.8(10) . .
C21 C26 C25 121.2(10) . .
N2 C27 C28 114.0(9) . .
C281 C28 C27 109.4(10) . .
C281 C28 C282 109.6(11) . .
C27 C28 C282 105.9(11) . .
C281 C28 C283 110.3(12) . .
C27 C28 C283 114.4(13) . .
C282 C28 C283 107.2(12) . .
C62 C61 C66 119.9(18) . .
C62 C61 N2 110.4(19) . .
C66 C61 N2 128.6(19) . .
C61 C62 C63 120.0(17) . .
C64 C63 C62 117.5(16) . .
C64 C63 C631 122.6(18) . .
C62 C63 C631 119.8(18) . .
C63 C64 C65 124.0(17) . .
C64 C65 C66 117.2(16) . .
C64 C65 C651 124.2(18) . .
C66 C65 C651 118.5(17) . .
C61 C66 C65 121.0(17) . .
C68 C67 N2 109.4(18) . .
C681 C68 C683 109.7(19) . .
C681 C68 C682 110(2) . .
C683 C68 C682 107.9(19) . .
C681 C68 C67 105.3(18) . .
C683 C68 C67 113.0(18) . .
C682 C68 C67 111(2) . .
C32 C31 C36 117.0(7) . .
C32 C31 N3 121.3(7) . .
C36 C31 N3 121.6(7) . .
C31 C32 C33 121.5(8) . .
C34 C33 C32 119.8(8) . .
C34 C33 C331 119.8(8) . .
C32 C33 C331 120.4(8) . .
C33 C34 C35 120.7(8) . .
C34 C35 C36 118.7(9) . .
C34 C35 C351 120.0(9) . .
C36 C35 C351 121.2(10) . .
C31 C36 C35 122.2(8) . .
N3 C37 C38 116.4(6) . .
C382 C38 C381 110.8(8) . .
C382 C38 C383 110.2(8) . .
C381 C38 C383 109.1(7) . .
C382 C38 C37 110.0(7) . .
C381 C38 C37 105.5(7) . .
C383 C38 C37 111.1(7) . .
C41 O41 Na1 138.3(6) . 2_666
O41 C41 W1 178.3(8) . .
C42 O42 Na1 124.1(6) . .
O42 C42 W1 174.3(8) . .
O43 C43 W1 177.3(8) . .
O44 C44 W1 177.0(9) . .
O45 C45 W1 179.7(8) . .
C51 O51 Na1 140.9(6) . 2_566
O51 C51 W2 177.9(8) . .
O52 C52 W2 174.3(8) . .
C53 O53 Na1 123.7(6) . .
O53 C53 W2 175.3(8) . .
O54 C54 W2 175.1(9) . .
O55 C55 W2 176.6(9) . .
O1T C2T C1T 99.2(13) . .
C2T O1T C3T 97.5(12) . .
C2T O1T Na1 132.3(10) . .
C3T O1T Na1 125.6(10) . .
O1T C3T C4T 96.4(13) . .
C2TA C1TA Na1 88.6(16) . .
O1TA C2TA C1TA 96.6(17) . .
C3TA O1TA C2TA 102(2) . .
C3TA O1TA Na1 142(2) . .
C2TA O1TA Na1 114.5(15) . .
O1TA C3TA C4TA 97.0(18) . .
C2S C1S C6S 120.0 . .
C3S C2S C1S 120.0 . .
C2S C3S C4S 120.0 . .
C5S C4S C3S 120.0 . .
C6S C5S C4S 120.0 . .
C5S C6S C1S 120.0 . .
C2R C1R C6R 120.0 . .
C3R C2R C1R 120.0 . .
C2R C3R C4R 120.0 . .
C5R C4R C3R 120.0 . .
C4R C5R C6R 120.0 . .
C5R C6R C1R 120.0 . .

loop_
_geom_bond_atom_site_label_1
_geom_bond_atom_site_label_2
_geom_bond_distance
_geom_bond_site_symmetry_2
W1 C41 1.957(9) .
W1 C44 2.020(10) .
W1 C43 2.032(10) .
W1 C42 2.037(10) .
W1 C45 2.051(10) .
W1 P3 2.574(2) .
Nb1 N2 2.001(7) .
Nb1 N1 2.006(6) .
Nb1 N3 2.036(6) .
Nb1 P1 2.560(2) .
Nb1 P2 2.577(2) .
Nb1 P3 2.665(2) .
P1 P2 2.164(3) .
P1 P3 2.188(3) .
P1 Na1 3.026(4) .
N1 C11 1.427(9) .
N1 C17 1.474(10) .
Na1 O1TA 2.16(2) .
Na1 O1T 2.320(15) .
Na1 O51 2.351(7) 2_566
Na1 O41 2.351(7) 2_666
Na1 O42 2.768(8) .
Na1 O53 2.810(8) .
W2 C51 1.941(10) .
W2 C53 2.013(11) .
W2 C54 2.015(10) .
W2 C55 2.035(12) .
W2 C52 2.050(11) .
W2 P2 2.604(2) .
P2 P3 2.174(3) .
N2 C61 1.41(2) .
N2 C21 1.479(13) .
N2 C27 1.518(13) .
N2 C67 1.58(3) .
N3 C31 1.446(9) .
N3 C37 1.478(9) .
C11 C12 1.383(9) .
C11 C16 1.393(9) .
C12 C13 1.412(10) .
C13 C14 1.368(10) .
C13 C131 1.503(10) .
C14 C15 1.384(10) .
C15 C16 1.391(10) .
C15 C151 1.517(10) .
C17 C18 1.559(9) .
C18 C183 1.514(10) .
C18 C181 1.520(10) .
C18 C182 1.525(10) .
C21 C26 1.386(12) .
C21 C22 1.391(12) .
C22 C23 1.411(12) .
C23 C24 1.382(12) .
C23 C231 1.514(12) .
C24 C25 1.387(12) .
C25 C26 1.396(12) .
C25 C251 1.510(13) .
C27 C28 1.537(12) .
C28 C281 1.519(13) .
C28 C282 1.542(14) .
C28 C283 1.547(13) .
C61 C62 1.381(16) .
C61 C66 1.393(16) .
C62 C63 1.416(16) .
C63 C64 1.373(16) .
C63 C631 1.515(16) .
C64 C65 1.381(16) .
C65 C66 1.394(16) .
C65 C651 1.512(16) .
C67 C68 1.547(16) .
C68 C681 1.524(17) .
C68 C683 1.528(16) .
C68 C682 1.535(17) .
C31 C32 1.385(10) .
C31 C36 1.389(10) .
C32 C33 1.402(10) .
C33 C34 1.357(11) .
C33 C331 1.511(11) .
C34 C35 1.386(11) .
C35 C36 1.394(11) .
C35 C351 1.488(12) .
C37 C38 1.547(10) .
C38 C382 1.511(11) .
C38 C381 1.524(10) .
C38 C383 1.531(10) .
O41 C41 1.176(10) .
O41 Na1 2.351(6) 2_666
O42 C42 1.149(10) .
O43 C43 1.149(11) .
O44 C44 1.150(11) .
O45 C45 1.138(10) .
O51 C51 1.184(10) .
O51 Na1 2.351(7) 2_566
O52 C52 1.141(11) .
O53 C53 1.151(11) .
C54 O54 1.159(11) .
O55 C55 1.153(12) .
C1T C2T 1.66(2) .
C2T O1T 1.584(18) .
O1T C3T 1.592(17) .
C3T C4T 1.63(2) .
C1TA C2TA 1.66(2) .
C2TA O1TA 1.58(2) .
O1TA C3TA 1.56(2) .
C3TA C4TA 1.65(2) .
C1S C2S 1.3900 .
C1S C6S 1.3900 .
C2S C3S 1.3900 .
C3S C4S 1.3900 .
C4S C5S 1.3900 .
C5S C6S 1.3900 .
C1R C2R 1.3900 .
C1R C6R 1.3900 .
C2R C3R 1.3900 .
C3R C4R 1.3900 .
C4R C5R 1.3900 .
C5R C6R 1.3900 .
